data_7156805
loop_
_publ_author_name
'Li, Kun-Ang'
'Wang, Zhuo'
'Xie, Chang-Dong'
'Chen, Tao'
'Qiang, Hui'
'Liu, Yahu A.'
'Jia, Xue-Shun'
'Hu, Wei-Bo'
'Wen, Ke'

_publ_section_title
;
 Unidirectional complexation of pillar[4]arene[1]benzoquinoneoxime with
 alkyl alcohols.
;
_journal_issue 20
_journal_name_full 'Organic &amp; biomolecular chemistry'
_journal_page_first 4975
_journal_page_last 4978
_journal_paper_doi 10.1039/c9ob00665f
_journal_volume 17
_journal_year 2019
_chemical_formula_moiety 'C43 H44 N O10, C4 H10 O'
_chemical_formula_sum 'C47 H54 N O11'
_chemical_formula_weight 808.91
_space_group_crystal_system monoclinic
_space_group_IT_number 14
_space_group_name_Hall '-P 2ybc'
_space_group_name_H-M_alt 'P 1 21/c 1'
_symmetry_space_group_name_Hall '-P 2ybc'
_symmetry_space_group_name_H-M 'P 1 21/c 1'
_atom_sites_solution_hydrogens geom
_atom_sites_solution_primary dual
_audit_creation_date 2019-04-12
_audit_creation_method
;
Olex2 1.2
(compiled 2018.05.29 svn.r3508 for OlexSys, GUI svn.r5506)
;
_audit_update_record
;
2019-04-12 deposited with the CCDC.    2019-04-24 downloaded from the CCDC.
;
_cell_angle_alpha 90
_cell_angle_beta 119.137(2)
_cell_angle_gamma 90
_cell_formula_units_Z 4
_cell_length_a 12.1968(2)
_cell_length_b 31.9446(4)
_cell_length_c 12.4129(2)
_cell_measurement_reflns_used 29554
_cell_measurement_temperature 293(2)
_cell_measurement_theta_max 74.1970
_cell_measurement_theta_min 4.1460
_cell_volume 4224.34(14)
_computing_cell_refinement 'CrysAlisPro 1.171.39.32a (Rigaku OD, 2017)'
_computing_data_collection 'CrysAlisPro 1.171.39.32a (Rigaku OD, 2017)'
_computing_data_reduction 'CrysAlisPro 1.171.39.32a (Rigaku OD, 2017)'
_computing_molecular_graphics 'Olex2 (Dolomanov et al., 2009)'
_computing_publication_material 'Olex2 (Dolomanov et al., 2009)'
_computing_structure_refinement 'ShelXL (Sheldrick, 2015)'
_computing_structure_solution 'ShelXT (Sheldrick, 2015)'
_diffrn_ambient_temperature 293(2)
_diffrn_detector 'CCD plate'
_diffrn_measured_fraction_theta_full 0.997
_diffrn_measured_fraction_theta_max 0.989
_diffrn_measurement_details
;
List of Runs (angles in degrees, time in seconds):

  # Type    Start    End  Width  t~exp~   \w     \q     \k     \f   Frames
#--------------------------------------------------------------------------
  1  \w    -24.00   1.00   1.00    2.00    --    0.00  -4.00-165.00   25
  2  \w     73.00  98.00   1.00    3.00    --   95.80  -4.00-165.00   25
  3  \w    132.00 160.00   1.00    3.00    --   95.80  -4.00-165.00   28
  4  \w     18.00  44.00   1.00    3.00    --   95.80  -4.00-165.00   26
  5  \w     19.00  51.00   1.00    2.00    --    0.00  38.00  60.00   32
  6  \w    -10.00  17.00   1.00    2.00    --    0.00 -38.00 -60.00   27
  7  \w    -82.00 -52.00   1.00    2.00    --    0.00 -38.00-150.00   30
  8  \w     56.00  89.00   1.00    2.00    --    0.00  38.00 120.00   33
  9  \w     56.00  86.00   1.00    2.00    --    0.00  77.00   0.00   30
 10  \w    -23.00  12.00   1.00    2.00    --    0.00  57.00-180.00   35
 11  \w      4.00  30.00   1.00    2.00    --    0.00  57.00 -30.00   26
 12  \w    -45.00 -20.00   1.00    2.00    --    0.00 -38.00-150.00   25
 13  \w    -88.00 -57.00   1.00    2.00    --    0.00 -38.00 -60.00   31
 14  \w     25.00  68.00   1.00    2.00    --    0.00  57.00-180.00   43
 15  \w    -31.00  46.00   1.00    2.00    --    0.00  82.00 -60.00   77
 16  \w     52.00  88.00   1.00    2.00    --    0.00  82.00 -60.00   36
 17  \w    -19.00  15.00   1.00    2.00    --    0.00  38.00  60.00   34
 18  \w    -18.00  63.00   1.00    2.00    --    0.00  38.00 -90.00   81
 19  \w     59.00  87.00   1.00    2.00    --    0.00  38.00  60.00   28
 20  \w     46.00  77.00   1.00    2.00    --    0.00  57.00 -30.00   31
 21  \w    -19.00  50.00   1.00    2.00    --    0.00  38.00 120.00   69
 22  \w      5.00  31.00   1.00    2.00    --    0.00   4.00  10.00   26
 23  \w    -29.00  24.00   1.00    2.00    --    0.00  77.00   0.00   53
 24  \w    -24.00   1.00   1.00    2.00    --    0.00   4.00  10.00   25
 25  \w    151.00 182.00   1.00    3.00    --   95.80  82.00 150.00   31
 26  \w     63.00  89.00   1.00    3.00    --   95.80  82.00 150.00   26
 27  \w     65.00  93.00   1.00    3.00    --   95.80  77.00 -30.00   28
 28  \w     67.00 110.00   1.00    3.00    --   95.80  72.00-127.00   43
 29  \w    155.00 181.00   1.00    3.00    --   95.80  77.00 -90.00   26
 30  \w     65.00  90.00   1.00    3.00    --   95.80  77.00   0.00   25
 31  \w     75.00 123.00   1.00    3.00    --   95.80  45.00  30.00   48
 32  \w    127.00 185.00   1.00    3.00    --   95.80  45.00  30.00   58
 33  \w     67.00  93.00   1.00    3.00    --   95.80  71.00 -64.24   26
 34  \w    134.00 160.00   1.00    3.00    --   95.80  71.00 -64.24   26
 35  \w     77.00 125.00   1.00    3.00    --   95.80 -82.00 -30.00   48
 36  \w    137.00 162.00   1.00    3.00    --   95.80  77.00-180.00   25
 37  \w     65.00  90.00   1.00    3.00    --   95.80  77.00 -90.00   25
 38  \w     12.00 128.00   1.00    3.00    --   95.80 -82.00-120.00  116
 39  \w     65.00  90.00   1.00    3.00    --   95.80  77.00-180.00   25
 40  \w    159.00 185.00   1.00    3.00    --   95.80  82.00  60.00   26
 41  \w     64.00  94.00   1.00    3.00    --   95.80  82.00  30.00   30
 42  \w     75.00 120.00   1.00    3.00    --   95.80  45.00  90.00   45
 43  \w     64.00  89.00   1.00    3.00    --   95.80  82.00  60.00   25
 44  \w     63.00  88.00   1.00    3.00    --   95.80  82.00 -30.00   25
 45  \w    103.00 185.00   1.00    3.00    --   95.80  61.00 -30.00   82
 46  \w    125.00 181.00   1.00    3.00    --   95.80  45.00  90.00   56
 47  \w     71.00 184.00   1.00    3.00    --   95.80  61.00 -90.00  113
 48  \w     65.00  91.00   1.00    3.00    --   95.80  77.00-150.00   26
 49  \w     69.00  95.00   1.00    3.00    --   95.80  67.00 119.01   26
 50  \w     71.00 124.00   1.00    3.00    --   95.80  61.00-150.00   53
 51  \w     65.00  91.00   1.00    3.00    --   95.80  77.00 -60.00   26
 52  \w     69.00 137.00   1.00    3.00    --   95.80  66.00  91.44   68
 53  \w    156.00 182.00   1.00    3.00    --   95.80  69.00-149.77   26
 54  \w     65.00  91.00   1.00    3.00    --   95.80  77.00  30.00   26
 55  \w      6.00 128.00   1.00    3.00    --   95.80 -82.00  60.00  122
 56  \w     71.00  97.00   1.00    3.00    --   95.80  61.00 -30.00   26
 57  \w     71.00 181.00   1.00    3.00    --   95.80  59.00-102.88  110
 58  \w     63.00  88.00   1.00    3.00    --   95.80  82.00 -60.00   25
 59  \w     69.00  94.00   1.00    3.00    --   95.80  65.00 154.33   25
 60  \w     75.00 118.00   1.00    3.00    --   95.80  45.00  60.00   43
 61  \w     64.00  89.00   1.00    3.00    --   95.80  82.00   0.00   25
 62  \w     65.00  90.00   1.00    3.00    --   95.80  77.00  60.00   25
 63  \w     68.00  94.00   1.00    3.00    --   95.80  72.00 -59.15   26
 64  \w    139.00 176.00   1.00    3.00    --   95.80  72.00 -59.15   37
 65  \w     65.00  91.00   1.00    3.00    --   95.80  77.00 150.00   26
 66  \w     76.00 102.00   1.00    3.00    --   95.80  45.00   0.00   26
 67  \w     29.00  75.00   1.00    3.00    --   95.80 -82.00 -90.00   46
 68  \w     69.00 182.00   1.00    3.00    --   95.80  68.00 129.05  113
 69  \w    141.00 167.00   1.00    3.00    --   95.80  82.00 120.00   26
 70  \w     68.00  93.00   1.00    3.00    --   95.80  69.00-149.77   25
 71  \w    152.00 178.00   1.00    3.00    --   95.80  69.00 156.07   26
 72  \w     75.00 175.00   1.00    3.00    --   95.80  45.00-150.00  100
 73  \w     68.00 128.00   1.00    3.00    --   95.80  69.00 156.07   60
 74  \w     63.00  88.00   1.00    3.00    --   95.80  82.00 120.00   25
 75  \w     71.00 154.00   1.00    3.00    --   95.80  61.00 120.00   83
 76  \w     44.00 127.00   1.00    3.00    --   95.80 -82.00-150.00   83
 77  \w    148.00 173.00   1.00    3.00    --   95.80  80.00  81.00   25
 78  \w     95.00 125.00   1.00    3.00    --   95.80 -82.00 -90.00   30
 79  \w    141.00 166.00   1.00    3.00    --   95.80  45.00   0.00   25
 80  \w     65.00  91.00   1.00    3.00    --   95.80  80.00  81.00   26
 81  \w     65.00  91.00   1.00    3.00    --   95.80  77.00-120.00   26
 82  \w    102.00 127.00   1.00    3.00    --   95.80  77.00 -30.00   25
 83  \w    111.00 136.00   1.00    3.00    --   95.80   4.00  10.00   25
 84  \w     45.00  70.00   1.00    3.00    --   95.80 -82.00  90.00   25
 85  \w     87.00 122.00   1.00    3.00    --   95.80 -82.00  90.00   35
 86  \w     55.00  80.00   1.00    3.00    --   95.80 -82.00 120.00   25
 87  \w     96.00 121.00   1.00    3.00    --   95.80 -82.00 120.00   25
 88  \w     10.00  35.00   1.00    3.00    --   95.80   4.00  10.00   25
;
_diffrn_measurement_device 'four-circle diffractometer'
_diffrn_measurement_device_type 'XtaLAB AFC12 (RINC): Kappa dual home/near'
_diffrn_measurement_method '\w scans'
_diffrn_orient_matrix_type 'CrysAlisPro convention (1999,Acta A55,543-557)'
_diffrn_orient_matrix_UB_11 0.1354289000
_diffrn_orient_matrix_UB_12 -0.0004916000
_diffrn_orient_matrix_UB_13 0.1082578000
_diffrn_orient_matrix_UB_21 0.0506560000
_diffrn_orient_matrix_UB_22 0.0026797000
_diffrn_orient_matrix_UB_23 -0.0917872000
_diffrn_orient_matrix_UB_31 -0.0013850000
_diffrn_orient_matrix_UB_32 0.0481599000
_diffrn_orient_matrix_UB_33 0.0062362000
_diffrn_radiation_monochromator graphite
_diffrn_radiation_probe x-ray
_diffrn_radiation_type CuK\a
_diffrn_radiation_wavelength 1.54184
_diffrn_reflns_av_R_equivalents 0.0586
_diffrn_reflns_av_unetI/netI 0.0230
_diffrn_reflns_Laue_measured_fraction_full 0.997
_diffrn_reflns_Laue_measured_fraction_max 0.989
_diffrn_reflns_limit_h_max 15
_diffrn_reflns_limit_h_min -15
_diffrn_reflns_limit_k_max 37
_diffrn_reflns_limit_k_min -36
_diffrn_reflns_limit_l_max 15
_diffrn_reflns_limit_l_min -15
_diffrn_reflns_number 110184
_diffrn_reflns_point_group_measured_fraction_full 0.997
_diffrn_reflns_point_group_measured_fraction_max 0.989
_diffrn_reflns_theta_full 67.684
_diffrn_reflns_theta_max 74.622
_diffrn_reflns_theta_min 4.150
_diffrn_source 'fine-focus sealed X-ray tube'
_diffrn_source_type 'Enhance (Cu) X-ray Source'
_exptl_absorpt_coefficient_mu 0.736
_exptl_absorpt_correction_T_max 1.00000
_exptl_absorpt_correction_T_min 0.13240
_exptl_absorpt_correction_type multi-scan
_exptl_absorpt_process_details
;
CrysAlisPro 1.171.39.32a (Rigaku Oxford Diffraction, 2017)
Empirical absorption correction using spherical harmonics,
 implemented in SCALE3 ABSPACK scaling algorithm.
;
_exptl_crystal_colour 'clear light yellow'
_exptl_crystal_colour_lustre clear
_exptl_crystal_colour_modifier light
_exptl_crystal_colour_primary yellow
_exptl_crystal_density_diffrn 1.272
_exptl_crystal_description block
_exptl_crystal_F_000 1724
_exptl_crystal_size_max 0.42
_exptl_crystal_size_mid 0.36
_exptl_crystal_size_min 0.28
_refine_diff_density_max 0.619
_refine_diff_density_min -0.401
_refine_diff_density_rms 0.048
_refine_ls_extinction_method none
_refine_ls_goodness_of_fit_ref 1.106
_refine_ls_hydrogen_treatment constr
_refine_ls_matrix_type full
_refine_ls_number_parameters 542
_refine_ls_number_reflns 8564
_refine_ls_number_restraints 0
_refine_ls_restrained_S_all 1.106
_refine_ls_R_factor_all 0.0714
_refine_ls_R_factor_gt 0.0633
_refine_ls_shift/su_max 0.000
_refine_ls_shift/su_mean 0.000
_refine_ls_structure_factor_coef Fsqd
_refine_ls_weighting_details 'w=1/[\s^2^(Fo^2^)+(0.0411P)^2^+5.1331P] where P=(Fo^2^+2Fc^2^)/3'
_refine_ls_weighting_scheme calc
_refine_ls_wR_factor_gt 0.1400
_refine_ls_wR_factor_ref 0.1441
_reflns_Friedel_coverage 0.000
_reflns_number_gt 7649
_reflns_number_total 8564
_reflns_threshold_expression 'I > 2\s(I)'
_cod_data_source_file c9ob00665f2.cif
_cod_data_source_block exp_768
_cod_depositor_comments 'Adding full bibliography for 7156804--7156806.cif.'
_cod_original_cell_volume 4224.34(13)
_cod_database_code 7156805
_shelx_shelxl_version_number 2016/6
_shelx_space_group_comment
;
The symmetry employed for this shelxl refinement is uniquely defined
by the following loop, which should always be used as a source of
symmetry information in preference to the above space-group names.
They are only intended as comments.
;
_reflns_odcompleteness_completeness 99.77
_reflns_odcompleteness_iscentric 1
_reflns_odcompleteness_theta 66.97
_olex2_refinement_description
;
1. Fixed Uiso
 At 1.2 times of:
  All C(H) groups, All C(H,H) groups
 At 1.5 times of:
  All C(H,H,H) groups, All O(H) groups
2.a Secondary CH2 refined with riding coordinates:
 C31(H31A,H31B), C32(H32A,H32B), C33(H33A,H33B), C34(H34A,H34B), C35(H35A,
 H35B), C45(H45A,H45B), C46(H46A,H46B), C47(H47A,H47B)
2.b Aromatic/amide H refined with riding coordinates:
 C3(H3), C6(H6), C8(H8), C11(H11), C15(H15), C18(H18), C21(H21), C24(H24),
 C26(H26), C29(H29)
2.c Idealised Me refined as rotating group:
 C36(H36A,H36B,H36C), C37(H37A,H37B,H37C), C38(H38A,H38B,H38C), C39(H39A,H39B,
 H39C), C40(H40A,H40B,H40C), C41(H41A,H41B,H41C), C42(H42A,H42B,H42C), C43(H43A,
 H43B,H43C), C44(H44A,H44B,H44C)
2.d Idealised tetrahedral OH refined as rotating group:
 O11(H11A)
;
_olex2_submission_special_instructions 'No special instructions were received'
_oxdiff_exptl_absorpt_empirical_details
;
Empirical correction (ABSPACK) includes:
- Absorption correction using spherical harmonics
- Frame scaling
;
_oxdiff_exptl_absorpt_empirical_full_max 7.273
_oxdiff_exptl_absorpt_empirical_full_min 0.537

loop_
_space_group_symop_operation_xyz
'x, y, z'
'-x, y+1/2, -z+1/2'
'-x, -y, -z'
'x, -y-1/2, z-1/2'

loop_
_atom_site_label
_atom_site_type_symbol
_atom_site_fract_x
_atom_site_fract_y
_atom_site_fract_z
_atom_site_U_iso_or_equiv
_atom_site_adp_type
_atom_site_occupancy
_atom_site_site_symmetry_order
_atom_site_calc_flag
_atom_site_refinement_flags_posn
O1 O 0.18649(15) 0.29022(5) 0.47692(15) 0.0334(4) Uani 1 1 d .
O2 O 0.39140(15) 0.36707(6) 0.21606(15) 0.0359(4) Uani 1 1 d .
O3 O 0.36663(15) 0.37774(5) 0.86309(14) 0.0308(4) Uani 1 1 d .
O4 O 0.17253(16) 0.45789(6) 0.41175(15) 0.0385(4) Uani 1 1 d .
O5 O 0.81876(15) 0.39131(6) 1.12106(15) 0.0369(4) Uani 1 1 d .
O6 O 0.61727(17) 0.52529(6) 0.71897(17) 0.0425(4) Uani 1 1 d .
O7 O 1.02323(15) 0.46260(5) 0.85598(14) 0.0304(4) Uani 1 1 d .
O8 O 0.95142(16) 0.29284(5) 0.88493(15) 0.0333(4) Uani 1 1 d .
O9 O 0.86763(15) 0.36998(5) 0.48874(15) 0.0337(4) Uani 1 1 d .
O10 O 0.59474(14) 0.23512(5) 0.51240(14) 0.0311(4) Uani 1 1 d .
N1 N 0.55540(19) 0.50577(7) 0.77319(19) 0.0339(5) Uani 1 1 d .
C1 C 0.3760(2) 0.30714(8) 0.32063(19) 0.0268(5) Uani 1 1 d .
C2 C 0.3355(2) 0.34723(8) 0.27711(19) 0.0282(5) Uani 1 1 d .
C3 C 0.2487(2) 0.36789(8) 0.3011(2) 0.0293(5) Uani 1 1 d .
H3 H 0.223142 0.394863 0.271124 0.035 Uiso 1 1 calc R
C4 C 0.1999(2) 0.34862(8) 0.36930(19) 0.0278(5) Uani 1 1 d .
C5 C 0.2385(2) 0.30791(8) 0.4107(2) 0.0280(5) Uani 1 1 d .
C6 C 0.3250(2) 0.28744(8) 0.3867(2) 0.0277(5) Uani 1 1 d .
H6 H 0.349186 0.260240 0.415032 0.033 Uiso 1 1 calc R
C7 C 0.2198(2) 0.43867(8) 0.5252(2) 0.0299(5) Uani 1 1 d .
C8 C 0.2931(2) 0.45958(8) 0.6355(2) 0.0297(5) Uani 1 1 d .
H8 H 0.309762 0.487907 0.633857 0.036 Uiso 1 1 calc R
C9 C 0.3422(2) 0.43910(7) 0.7486(2) 0.0276(5) Uani 1 1 d .
C10 C 0.31492(19) 0.39669(7) 0.74838(19) 0.0257(5) Uani 1 1 d .
C11 C 0.24000(19) 0.37579(8) 0.6384(2) 0.0260(5) Uani 1 1 d .
H11 H 0.222078 0.347594 0.640294 0.031 Uiso 1 1 calc R
C12 C 0.19087(19) 0.39643(8) 0.5245(2) 0.0270(5) Uani 1 1 d .
C13 C 0.5621(2) 0.45578(7) 0.9151(2) 0.0272(5) Uani 1 1 d .
C14 C 0.6256(2) 0.47977(7) 0.8601(2) 0.0278(5) Uani 1 1 d .
C15 C 0.7586(2) 0.47300(7) 0.9049(2) 0.0279(5) Uani 1 1 d .
H15 H 0.798838 0.488897 0.871711 0.034 Uiso 1 1 calc R
C16 C 0.8252(2) 0.44483(7) 0.99180(19) 0.0265(5) Uani 1 1 d .
C17 C 0.7618(2) 0.41899(8) 1.04486(19) 0.0276(5) Uani 1 1 d .
C18 C 0.6293(2) 0.42770(8) 1.0027(2) 0.0284(5) Uani 1 1 d .
H18 H 0.589678 0.412954 1.038684 0.034 Uiso 1 1 calc R
C19 C 0.97998(19) 0.40626(7) 0.95358(19) 0.0259(5) Uani 1 1 d .
C20 C 1.00663(19) 0.42003(7) 0.8617(2) 0.0258(5) Uani 1 1 d .
C21 C 1.01394(19) 0.39142(7) 0.78147(19) 0.0253(5) Uani 1 1 d .
H21 H 1.033324 0.400804 0.721800 0.030 Uiso 1 1 calc R
C22 C 0.99286(19) 0.34892(7) 0.7884(2) 0.0256(5) Uani 1 1 d .
C23 C 0.96879(19) 0.33520(7) 0.8820(2) 0.0269(5) Uani 1 1 d .
C24 C 0.9631(2) 0.36372(8) 0.9634(2) 0.0277(5) Uani 1 1 d .
H24 H 0.947742 0.354196 1.025644 0.033 Uiso 1 1 calc R
C25 C 0.8542(2) 0.31048(7) 0.5927(2) 0.0260(5) Uani 1 1 d .
C26 C 0.7867(2) 0.27672(7) 0.6009(2) 0.0262(5) Uani 1 1 d .
H26 H 0.823818 0.259356 0.669632 0.031 Uiso 1 1 calc R
C27 C 0.6647(2) 0.26833(7) 0.5082(2) 0.0267(5) Uani 1 1 d .
C28 C 0.6078(2) 0.29404(7) 0.4045(2) 0.0266(5) Uani 1 1 d .
C29 C 0.6752(2) 0.32805(7) 0.3967(2) 0.0268(5) Uani 1 1 d .
H29 H 0.638266 0.345294 0.327603 0.032 Uiso 1 1 calc R
C30 C 0.7962(2) 0.33680(7) 0.4897(2) 0.0269(5) Uani 1 1 d .
C31 C 0.1148(2) 0.37253(8) 0.4051(2) 0.0290(5) Uani 1 1 d .
H31A H 0.063474 0.391990 0.339817 0.035 Uiso 1 1 calc R
H31B H 0.059249 0.353061 0.414894 0.035 Uiso 1 1 calc R
C32 C 0.4237(2) 0.46235(8) 0.8685(2) 0.0296(5) Uani 1 1 d .
H32A H 0.405116 0.492034 0.855646 0.036 Uiso 1 1 calc R
H32B H 0.403050 0.452857 0.930726 0.036 Uiso 1 1 calc R
C33 C 0.9635(2) 0.43704(8) 1.0376(2) 0.0281(5) Uani 1 1 d .
H33A H 1.002314 0.425927 1.120790 0.034 Uiso 1 1 calc R
H33B H 1.004713 0.463225 1.039480 0.034 Uiso 1 1 calc R
C34 C 0.9880(2) 0.31837(8) 0.6928(2) 0.0276(5) Uani 1 1 d .
H34A H 1.035994 0.329518 0.655869 0.033 Uiso 1 1 calc R
H34B H 1.026042 0.292104 0.732587 0.033 Uiso 1 1 calc R
C35 C 0.4758(2) 0.28532(8) 0.3018(2) 0.0285(5) Uani 1 1 d .
H35A H 0.460880 0.255376 0.296606 0.034 Uiso 1 1 calc R
H35B H 0.468614 0.294409 0.224098 0.034 Uiso 1 1 calc R
C36 C 0.2281(2) 0.24962(9) 0.5258(2) 0.0387(6) Uani 1 1 d .
H36A H 0.200936 0.229837 0.459414 0.058 Uiso 1 1 calc GR
H36B H 0.193590 0.242130 0.578004 0.058 Uiso 1 1 calc GR
H36C H 0.318122 0.249390 0.572947 0.058 Uiso 1 1 calc GR
C37 C 0.3087(2) 0.39001(9) 0.1080(2) 0.0362(6) Uani 1 1 d .
H37A H 0.240713 0.372276 0.053313 0.054 Uiso 1 1 calc GR
H37B H 0.353871 0.399475 0.067215 0.054 Uiso 1 1 calc GR
H37C H 0.276032 0.413716 0.130692 0.054 Uiso 1 1 calc GR
C38 C 0.3362(2) 0.33519(8) 0.8681(2) 0.0338(5) Uani 1 1 d .
H38A H 0.367042 0.318243 0.824744 0.051 Uiso 1 1 calc GR
H38B H 0.246707 0.332210 0.830354 0.051 Uiso 1 1 calc GR
H38C H 0.374184 0.326318 0.952582 0.051 Uiso 1 1 calc GR
C39 C 0.2189(3) 0.49898(9) 0.4120(3) 0.0454(7) Uani 1 1 d .
H39A H 0.187487 0.508306 0.328573 0.068 Uiso 1 1 calc GR
H39B H 0.308945 0.498438 0.453306 0.068 Uiso 1 1 calc GR
H39C H 0.191325 0.517803 0.454272 0.068 Uiso 1 1 calc GR
C40 C 0.9187(3) 0.27768(9) 0.9729(3) 0.0464(7) Uani 1 1 d .
H40A H 0.841365 0.290325 0.958619 0.070 Uiso 1 1 calc GR
H40B H 0.983935 0.284614 1.054431 0.070 Uiso 1 1 calc GR
H40C H 0.908706 0.247831 0.965329 0.070 Uiso 1 1 calc GR
C41 C 1.0840(2) 0.47560(8) 0.7883(2) 0.0365(6) Uani 1 1 d .
H41A H 1.033851 0.467612 0.703386 0.055 Uiso 1 1 calc GR
H41B H 1.164847 0.462483 0.822055 0.055 Uiso 1 1 calc GR
H41C H 1.094117 0.505463 0.793754 0.055 Uiso 1 1 calc GR
C42 C 0.8140(2) 0.39729(9) 0.3855(2) 0.0394(6) Uani 1 1 d .
H42A H 0.793292 0.381709 0.311829 0.059 Uiso 1 1 calc GR
H42B H 0.873257 0.418854 0.395939 0.059 Uiso 1 1 calc GR
H42C H 0.739364 0.409758 0.378753 0.059 Uiso 1 1 calc GR
C43 C 0.6570(2) 0.20606(8) 0.6106(2) 0.0388(6) Uani 1 1 d .
H43A H 0.601332 0.183347 0.600637 0.058 Uiso 1 1 calc GR
H43B H 0.681663 0.219840 0.687824 0.058 Uiso 1 1 calc GR
H43C H 0.730183 0.195395 0.609753 0.058 Uiso 1 1 calc GR
O11 O 0.55114(18) 0.42205(6) 0.43993(18) 0.0446(5) Uani 1 1 d .
H11A H 0.489867 0.437542 0.413698 0.067 Uiso 1 1 calc GR
C44 C 0.5765(3) 0.32254(10) 0.7506(3) 0.0565(8) Uani 1 1 d .
H44A H 0.486981 0.319063 0.705835 0.085 Uiso 1 1 calc GR
H44B H 0.605863 0.318717 0.837136 0.085 Uiso 1 1 calc GR
H44C H 0.615203 0.302200 0.722949 0.085 Uiso 1 1 calc GR
C45 C 0.6095(3) 0.36530(10) 0.7289(3) 0.0529(7) Uani 1 1 d .
H45A H 0.700120 0.367971 0.770148 0.063 Uiso 1 1 calc R
H45B H 0.577823 0.385566 0.765242 0.063 Uiso 1 1 calc R
C46 C 0.5577(3) 0.37521(10) 0.5957(3) 0.0495(7) Uani 1 1 d .
H46A H 0.581071 0.352788 0.558135 0.059 Uiso 1 1 calc R
H46B H 0.466883 0.375320 0.557248 0.059 Uiso 1 1 calc R
C47 C 0.5978(4) 0.41511(11) 0.5668(3) 0.0688(10) Uani 1 1 d .
H47A H 0.570429 0.437835 0.599906 0.083 Uiso 1 1 calc R
H47B H 0.688805 0.415764 0.607904 0.083 Uiso 1 1 calc R

loop_
_atom_site_aniso_label
_atom_site_aniso_U_11
_atom_site_aniso_U_22
_atom_site_aniso_U_33
_atom_site_aniso_U_23
_atom_site_aniso_U_13
_atom_site_aniso_U_12
O1 0.0341(9) 0.0400(10) 0.0334(9) 0.0046(7) 0.0222(7) 0.0010(7)
O2 0.0280(8) 0.0517(11) 0.0330(9) 0.0136(8) 0.0187(7) 0.0070(7)
O3 0.0302(8) 0.0380(10) 0.0233(8) 0.0039(7) 0.0123(7) -0.0028(7)
O4 0.0397(9) 0.0434(11) 0.0287(9) 0.0103(7) 0.0139(8) 0.0047(8)
O5 0.0314(9) 0.0503(11) 0.0300(9) 0.0097(8) 0.0159(7) 0.0027(8)
O6 0.0418(10) 0.0464(11) 0.0446(10) 0.0095(8) 0.0251(9) -0.0019(8)
O7 0.0354(9) 0.0333(9) 0.0291(8) -0.0004(7) 0.0208(7) -0.0031(7)
O8 0.0370(9) 0.0338(9) 0.0347(9) 0.0034(7) 0.0219(8) -0.0018(7)
O9 0.0311(8) 0.0400(10) 0.0302(8) 0.0022(7) 0.0152(7) -0.0072(7)
O10 0.0255(8) 0.0356(9) 0.0309(8) -0.0017(7) 0.0126(7) -0.0052(7)
N1 0.0370(11) 0.0336(11) 0.0356(11) 0.0020(9) 0.0211(9) -0.0014(9)
C1 0.0212(10) 0.0382(13) 0.0192(10) -0.0056(9) 0.0084(8) -0.0026(9)
C2 0.0218(10) 0.0429(14) 0.0193(10) 0.0032(9) 0.0097(8) 0.0014(9)
C3 0.0236(10) 0.0394(14) 0.0231(10) 0.0049(9) 0.0100(9) 0.0046(9)
C4 0.0211(10) 0.0416(14) 0.0197(10) -0.0012(9) 0.0090(8) 0.0014(9)
C5 0.0233(10) 0.0399(14) 0.0215(10) 0.0001(9) 0.0116(9) -0.0013(9)
C6 0.0244(10) 0.0328(13) 0.0228(10) -0.0020(9) 0.0090(9) -0.0008(9)
C7 0.0254(11) 0.0399(14) 0.0265(11) 0.0081(10) 0.0142(9) 0.0084(10)
C8 0.0286(11) 0.0311(13) 0.0344(12) 0.0033(10) 0.0192(10) 0.0045(9)
C9 0.0240(10) 0.0342(13) 0.0291(11) -0.0004(9) 0.0164(9) 0.0030(9)
C10 0.0198(10) 0.0364(13) 0.0240(10) 0.0027(9) 0.0131(9) 0.0026(9)
C11 0.0212(10) 0.0341(13) 0.0261(11) 0.0009(9) 0.0142(9) 0.0011(9)
C12 0.0199(10) 0.0382(13) 0.0251(11) 0.0017(9) 0.0129(9) 0.0043(9)
C13 0.0287(11) 0.0294(12) 0.0289(11) -0.0066(9) 0.0183(9) -0.0028(9)
C14 0.0287(11) 0.0300(12) 0.0269(11) -0.0027(9) 0.0152(9) -0.0015(9)
C15 0.0292(11) 0.0321(13) 0.0267(11) -0.0039(9) 0.0169(9) -0.0054(9)
C16 0.0255(11) 0.0332(13) 0.0231(10) -0.0072(9) 0.0136(9) -0.0045(9)
C17 0.0277(11) 0.0357(13) 0.0198(10) -0.0039(9) 0.0118(9) -0.0030(9)
C18 0.0295(11) 0.0355(13) 0.0260(11) -0.0039(9) 0.0180(9) -0.0046(9)
C19 0.0191(10) 0.0370(13) 0.0207(10) -0.0007(9) 0.0089(8) -0.0023(9)
C20 0.0196(10) 0.0323(12) 0.0240(10) 0.0002(9) 0.0095(8) -0.0016(8)
C21 0.0198(10) 0.0363(13) 0.0209(10) 0.0008(9) 0.0107(8) -0.0009(9)
C22 0.0181(9) 0.0346(13) 0.0238(10) -0.0003(9) 0.0101(8) -0.0011(9)
C23 0.0200(10) 0.0333(13) 0.0268(11) 0.0030(9) 0.0111(9) -0.0001(9)
C24 0.0222(10) 0.0400(14) 0.0228(10) 0.0032(9) 0.0124(9) -0.0014(9)
C25 0.0224(10) 0.0339(13) 0.0240(10) -0.0045(9) 0.0130(9) 0.0000(9)
C26 0.0235(10) 0.0310(12) 0.0254(11) -0.0033(9) 0.0130(9) 0.0010(9)
C27 0.0247(10) 0.0312(12) 0.0294(11) -0.0065(9) 0.0172(9) -0.0026(9)
C28 0.0231(10) 0.0354(13) 0.0236(10) -0.0073(9) 0.0131(9) -0.0007(9)
C29 0.0262(11) 0.0344(13) 0.0223(10) -0.0025(9) 0.0138(9) 0.0019(9)
C30 0.0248(10) 0.0336(13) 0.0271(11) -0.0057(9) 0.0163(9) -0.0033(9)
C31 0.0215(10) 0.0406(14) 0.0252(11) 0.0037(10) 0.0115(9) 0.0046(9)
C32 0.0281(11) 0.0348(13) 0.0307(12) -0.0026(10) 0.0181(10) 0.0014(9)
C33 0.0246(11) 0.0387(13) 0.0212(10) -0.0028(9) 0.0113(9) -0.0039(9)
C34 0.0213(10) 0.0358(13) 0.0273(11) -0.0020(9) 0.0132(9) -0.0015(9)
C35 0.0254(11) 0.0362(13) 0.0239(11) -0.0054(9) 0.0121(9) -0.0008(9)
C36 0.0343(13) 0.0464(16) 0.0363(13) 0.0081(11) 0.0179(11) 0.0003(11)
C37 0.0375(13) 0.0445(15) 0.0310(12) 0.0096(11) 0.0201(11) 0.0041(11)
C38 0.0299(12) 0.0371(14) 0.0296(12) 0.0063(10) 0.0108(10) -0.0003(10)
C39 0.0483(16) 0.0482(17) 0.0394(14) 0.0172(12) 0.0211(13) 0.0075(13)
C40 0.0596(18) 0.0417(16) 0.0560(17) 0.0099(13) 0.0423(15) -0.0009(13)
C41 0.0437(14) 0.0385(14) 0.0361(13) -0.0032(11) 0.0264(12) -0.0101(11)
C42 0.0383(13) 0.0437(15) 0.0398(14) 0.0061(12) 0.0220(12) -0.0032(11)
C43 0.0347(13) 0.0381(15) 0.0416(14) 0.0050(11) 0.0170(11) -0.0069(11)
O11 0.0452(11) 0.0418(11) 0.0492(11) 0.0099(9) 0.0249(9) 0.0090(9)
C44 0.075(2) 0.0497(19) 0.0526(18) 0.0156(14) 0.0370(17) 0.0093(16)
C45 0.0484(17) 0.058(2) 0.0463(16) 0.0018(14) 0.0181(14) -0.0026(14)
C46 0.0530(17) 0.0514(18) 0.0475(16) -0.0031(14) 0.0271(14) -0.0025(14)
C47 0.096(3) 0.049(2) 0.0483(19) 0.0102(15) 0.0251(19) -0.0074(19)

loop_
_atom_type_symbol
_atom_type_description
_atom_type_scat_dispersion_real
_atom_type_scat_dispersion_imag
_atom_type_scat_source
C C 0.0181 0.0091 'International Tables Vol C Tables 4.2.6.8 and 6.1.1.4'
H H 0.0000 0.0000 'International Tables Vol C Tables 4.2.6.8 and 6.1.1.4'
N N 0.0311 0.0180 'International Tables Vol C Tables 4.2.6.8 and 6.1.1.4'
O O 0.0492 0.0322 'International Tables Vol C Tables 4.2.6.8 and 6.1.1.4'

loop_
_geom_angle_atom_site_label_1
_geom_angle_atom_site_label_2
_geom_angle_atom_site_label_3
_geom_angle
C5 O1 C36 117.16(18)
C2 O2 C37 115.85(17)
C10 O3 C38 117.78(18)
C7 O4 C39 116.0(2)
C20 O7 C41 116.61(18)
C23 O8 C40 117.49(19)
C30 O9 C42 117.79(18)
C27 O10 C43 116.88(18)
C14 N1 O6 113.44(19)
C2 C1 C6 118.0(2)
C2 C1 C35 121.7(2)
C6 C1 C35 120.2(2)
O2 C2 C3 121.5(2)
C1 C2 O2 117.21(19)
C1 C2 C3 121.1(2)
C2 C3 H3 119.6
C4 C3 C2 120.9(2)
C4 C3 H3 119.6
C3 C4 C5 118.0(2)
C3 C4 C31 120.7(2)
C5 C4 C31 121.2(2)
O1 C5 C4 115.54(19)
O1 C5 C6 123.5(2)
C6 C5 C4 121.0(2)
C1 C6 H6 119.5
C5 C6 C1 121.0(2)
C5 C6 H6 119.5
O4 C7 C8 122.8(2)
O4 C7 C12 116.5(2)
C8 C7 C12 120.7(2)
C7 C8 H8 119.2
C7 C8 C9 121.5(2)
C9 C8 H8 119.2
C8 C9 C10 118.0(2)
C8 C9 C32 120.8(2)
C10 C9 C32 121.2(2)
O3 C10 C9 115.7(2)
O3 C10 C11 123.6(2)
C11 C10 C9 120.7(2)
C10 C11 H11 119.4
C10 C11 C12 121.3(2)
C12 C11 H11 119.4
C7 C12 C11 117.8(2)
C7 C12 C31 121.7(2)
C11 C12 C31 120.4(2)
C14 C13 C32 119.5(2)
C18 C13 C14 118.3(2)
C18 C13 C32 122.2(2)
N1 C14 C13 115.8(2)
N1 C14 C15 125.1(2)
C15 C14 C13 119.1(2)
C14 C15 H15 118.8
C16 C15 C14 122.5(2)
C16 C15 H15 118.8
C15 C16 C17 119.3(2)
C15 C16 C33 122.9(2)
C17 C16 C33 117.8(2)
O5 C17 C16 121.2(2)
O5 C17 C18 121.5(2)
C18 C17 C16 117.3(2)
C13 C18 C17 123.4(2)
C13 C18 H18 118.3
C17 C18 H18 118.3
C20 C19 C33 121.2(2)
C24 C19 C20 118.8(2)
C24 C19 C33 119.95(19)
O7 C20 C19 116.67(19)
O7 C20 C21 123.34(19)
C21 C20 C19 120.0(2)
C20 C21 H21 119.3
C20 C21 C22 121.3(2)
C22 C21 H21 119.3
C21 C22 C23 118.5(2)
C21 C22 C34 121.13(19)
C23 C22 C34 120.3(2)
O8 C23 C22 115.3(2)
O8 C23 C24 124.4(2)
C24 C23 C22 120.3(2)
C19 C24 H24 119.5
C23 C24 C19 121.1(2)
C23 C24 H24 119.5
C26 C25 C30 118.6(2)
C26 C25 C34 120.6(2)
C30 C25 C34 120.8(2)
C25 C26 H26 119.3
C25 C26 C27 121.4(2)
C27 C26 H26 119.3
O10 C27 C26 123.3(2)
O10 C27 C28 116.68(19)
C26 C27 C28 120.0(2)
C27 C28 C35 121.0(2)
C29 C28 C27 118.6(2)
C29 C28 C35 120.4(2)
C28 C29 H29 119.2
C30 C29 C28 121.5(2)
C30 C29 H29 119.2
O9 C30 C25 115.50(19)
O9 C30 C29 124.7(2)
C29 C30 C25 119.8(2)
C4 C31 H31A 109.4
C4 C31 H31B 109.4
C12 C31 C4 111.02(17)
C12 C31 H31A 109.4
C12 C31 H31B 109.4
H31A C31 H31B 108.0
C9 C32 H32A 109.1
C9 C32 H32B 109.1
C13 C32 C9 112.52(18)
C13 C32 H32A 109.1
C13 C32 H32B 109.1
H32A C32 H32B 107.8
C16 C33 C19 110.15(18)
C16 C33 H33A 109.6
C16 C33 H33B 109.6
C19 C33 H33A 109.6
C19 C33 H33B 109.6
H33A C33 H33B 108.1
C22 C34 H34A 109.3
C22 C34 H34B 109.3
C25 C34 C22 111.43(17)
C25 C34 H34A 109.3
C25 C34 H34B 109.3
H34A C34 H34B 108.0
C1 C35 H35A 109.0
C1 C35 H35B 109.0
C28 C35 C1 112.99(18)
C28 C35 H35A 109.0
C28 C35 H35B 109.0
H35A C35 H35B 107.8
O1 C36 H36A 109.5
O1 C36 H36B 109.5
O1 C36 H36C 109.5
H36A C36 H36B 109.5
H36A C36 H36C 109.5
H36B C36 H36C 109.5
O2 C37 H37A 109.5
O2 C37 H37B 109.5
O2 C37 H37C 109.5
H37A C37 H37B 109.5
H37A C37 H37C 109.5
H37B C37 H37C 109.5
O3 C38 H38A 109.5
O3 C38 H38B 109.5
O3 C38 H38C 109.5
H38A C38 H38B 109.5
H38A C38 H38C 109.5
H38B C38 H38C 109.5
O4 C39 H39A 109.5
O4 C39 H39B 109.5
O4 C39 H39C 109.5
H39A C39 H39B 109.5
H39A C39 H39C 109.5
H39B C39 H39C 109.5
O8 C40 H40A 109.5
O8 C40 H40B 109.5
O8 C40 H40C 109.5
H40A C40 H40B 109.5
H40A C40 H40C 109.5
H40B C40 H40C 109.5
O7 C41 H41A 109.5
O7 C41 H41B 109.5
O7 C41 H41C 109.5
H41A C41 H41B 109.5
H41A C41 H41C 109.5
H41B C41 H41C 109.5
O9 C42 H42A 109.5
O9 C42 H42B 109.5
O9 C42 H42C 109.5
H42A C42 H42B 109.5
H42A C42 H42C 109.5
H42B C42 H42C 109.5
O10 C43 H43A 109.5
O10 C43 H43B 109.5
O10 C43 H43C 109.5
H43A C43 H43B 109.5
H43A C43 H43C 109.5
H43B C43 H43C 109.5
C47 O11 H11A 109.5
H44A C44 H44B 109.5
H44A C44 H44C 109.5
H44B C44 H44C 109.5
C45 C44 H44A 109.5
C45 C44 H44B 109.5
C45 C44 H44C 109.5
C44 C45 H45A 109.0
C44 C45 H45B 109.0
C44 C45 C46 113.0(3)
H45A C45 H45B 107.8
C46 C45 H45A 109.0
C46 C45 H45B 109.0
C45 C46 H46A 108.2
C45 C46 H46B 108.2
H46A C46 H46B 107.4
C47 C46 C45 116.4(3)
C47 C46 H46A 108.2
C47 C46 H46B 108.2
O11 C47 C46 114.1(3)
O11 C47 H47A 108.7
O11 C47 H47B 108.7
C46 C47 H47A 108.7
C46 C47 H47B 108.7
H47A C47 H47B 107.6

loop_
_geom_bond_atom_site_label_1
_geom_bond_atom_site_label_2
_geom_bond_distance
O1 C5 1.380(3)
O1 C36 1.417(3)
O2 C2 1.394(3)
O2 C37 1.427(3)
O3 C10 1.384(3)
O3 C38 1.418(3)
O4 C7 1.379(3)
O4 C39 1.428(3)
O5 C17 1.232(3)
O6 N1 1.380(3)
O7 C20 1.382(3)
O7 C41 1.426(3)
O8 C23 1.373(3)
O8 C40 1.418(3)
O9 C30 1.376(3)
O9 C42 1.420(3)
O10 C27 1.378(3)
O10 C43 1.423(3)
N1 C14 1.299(3)
C1 C2 1.384(3)
C1 C6 1.397(3)
C1 C35 1.516(3)
C2 C3 1.397(3)
C3 H3 0.9300
C3 C4 1.393(3)
C4 C5 1.393(3)
C4 C31 1.519(3)
C5 C6 1.391(3)
C6 H6 0.9300
C7 C8 1.389(3)
C7 C12 1.394(3)
C8 H8 0.9300
C8 C9 1.392(3)
C9 C10 1.395(3)
C9 C32 1.521(3)
C10 C11 1.389(3)
C11 H11 0.9300
C11 C12 1.403(3)
C12 C31 1.517(3)
C13 C14 1.472(3)
C13 C18 1.338(3)
C13 C32 1.509(3)
C14 C15 1.452(3)
C15 H15 0.9300
C15 C16 1.334(3)
C16 C17 1.486(3)
C16 C33 1.516(3)
C17 C18 1.463(3)
C18 H18 0.9300
C19 C20 1.400(3)
C19 C24 1.389(3)
C19 C33 1.516(3)
C20 C21 1.386(3)
C21 H21 0.9300
C21 C22 1.392(3)
C22 C23 1.400(3)
C22 C34 1.516(3)
C23 C24 1.387(3)
C24 H24 0.9300
C25 C26 1.390(3)
C25 C30 1.400(3)
C25 C34 1.515(3)
C26 H26 0.9300
C26 C27 1.393(3)
C27 C28 1.395(3)
C28 C29 1.394(3)
C28 C35 1.515(3)
C29 H29 0.9300
C29 C30 1.390(3)
C31 H31A 0.9700
C31 H31B 0.9700
C32 H32A 0.9700
C32 H32B 0.9700
C33 H33A 0.9700
C33 H33B 0.9700
C34 H34A 0.9700
C34 H34B 0.9700
C35 H35A 0.9700
C35 H35B 0.9700
C36 H36A 0.9600
C36 H36B 0.9600
C36 H36C 0.9600
C37 H37A 0.9600
C37 H37B 0.9600
C37 H37C 0.9600
C38 H38A 0.9600
C38 H38B 0.9600
C38 H38C 0.9600
C39 H39A 0.9600
C39 H39B 0.9600
C39 H39C 0.9600
C40 H40A 0.9600
C40 H40B 0.9600
C40 H40C 0.9600
C41 H41A 0.9600
C41 H41B 0.9600
C41 H41C 0.9600
C42 H42A 0.9600
C42 H42B 0.9600
C42 H42C 0.9600
C43 H43A 0.9600
C43 H43B 0.9600
C43 H43C 0.9600
O11 H11A 0.8200
O11 C47 1.407(4)
C44 H44A 0.9600
C44 H44B 0.9600
C44 H44C 0.9600
C44 C45 1.485(4)
C45 H45A 0.9700
C45 H45B 0.9700
C45 C46 1.488(4)
C46 H46A 0.9700
C46 H46B 0.9700
C46 C47 1.471(4)
C47 H47A 0.9700
C47 H47B 0.9700
